data_7720153
loop_
_publ_author_name
'Novikov, Anton P.'
'Volkov, Mikhail A.'
'Grigoriev, Mikhail S.'

_publ_section_title
;
 Crystallographic insights into (ImHR)<sub>2</sub>[TcBr<sub>6</sub>] (Im =
 imidazole, R = H, Me, Et): non-covalent interactions and mass
 spectrometry.
;
_journal_issue 9
_journal_name_full 'Dalton transactions (Cambridge, England : 2003)'
_journal_page_first 3990
_journal_page_last 3999
_journal_paper_doi 10.1039/d5dt03046c
_journal_volume 55
_journal_year 2026
_chemical_formula_moiety 'Br6 Tc, 2(C4 H7 N2)'
_chemical_formula_sum 'C8 H14 Br6 N4 Tc'
_chemical_formula_weight 743.69
_space_group_crystal_system orthorhombic
_space_group_IT_number 18
_space_group_name_Hall 'P 2 2ab'
_space_group_name_H-M_alt 'P 21 21 2'
_atom_sites_solution_hydrogens geom
_audit_creation_date 2025-07-07
_audit_creation_method
;
Olex2 1.5
(compiled 2024.02.16 svn.r378c4104 for OlexSys, GUI svn.r6928)
;
_audit_update_record
;
2025-12-02 deposited with the CCDC.	2026-02-11 downloaded from the CCDC.
;
_cell_angle_alpha 90
_cell_angle_beta 90
_cell_angle_gamma 90
_cell_formula_units_Z 2
_cell_length_a 7.8599(6)
_cell_length_b 16.0412(13)
_cell_length_c 7.2519(6)
_cell_measurement_reflns_used 2456
_cell_measurement_temperature 100(2)
_cell_measurement_theta_max 30.057
_cell_measurement_theta_min 3.082
_cell_volume 914.34(13)
_computing_molecular_graphics 'Olex2 1.5 (Dolomanov et al., 2009)'
_computing_publication_material 'Olex2 1.5 (Dolomanov et al., 2009)'
_computing_structure_refinement 'SHELXL 2018/3 (Sheldrick, 2015)'
_diffrn_ambient_temperature 100(2)
_diffrn_measured_fraction_theta_full 0.988
_diffrn_measured_fraction_theta_max 0.992
_diffrn_measurement_device_type 'Bruker KAPPA APEX II area-detector diffractometer'
_diffrn_radiation_type MoK\a
_diffrn_radiation_wavelength 0.71073
_diffrn_reflns_av_R_equivalents 0.0418
_diffrn_reflns_av_unetI/netI 0.0461
_diffrn_reflns_Laue_measured_fraction_full 0.988
_diffrn_reflns_Laue_measured_fraction_max 0.992
_diffrn_reflns_limit_h_max 11
_diffrn_reflns_limit_h_min -8
_diffrn_reflns_limit_k_max 16
_diffrn_reflns_limit_k_min -22
_diffrn_reflns_limit_l_max 10
_diffrn_reflns_limit_l_min -9
_diffrn_reflns_number 8987
_diffrn_reflns_point_group_measured_fraction_full 0.992
_diffrn_reflns_point_group_measured_fraction_max 0.995
_diffrn_reflns_theta_full 25.242
_diffrn_reflns_theta_max 29.992
_diffrn_reflns_theta_min 4.592
_exptl_absorpt_coefficient_mu 13.890
_exptl_absorpt_correction_T_max 0.874
_exptl_absorpt_correction_T_min 0.603
_exptl_absorpt_correction_type multi-scan
_exptl_absorpt_process_details
;
SADABS-2008/1 (Bruker,2008) was used for absorption correction.
wR2(int) was 0.1256 before and 0.0507 after correction.
The Ratio of minimum to maximum transmission is 0.5153.
The \l/2 correction factor is 0.0015.
;
_exptl_crystal_colour orange
_exptl_crystal_colour_primary orange
_exptl_crystal_density_diffrn 2.701
_exptl_crystal_description fragment
_exptl_crystal_F_000 686
_exptl_crystal_size_max 0.16
_exptl_crystal_size_mid 0.1
_exptl_crystal_size_min 0.01
_exptl_transmission_factor_max 1.0000
_exptl_transmission_factor_min 0.6491
_refine_diff_density_max 2.647
_refine_diff_density_min -0.894
_refine_diff_density_rms 0.198
_refine_ls_abs_structure_details
;
 Refined as an inversion twin.
;
_refine_ls_abs_structure_Flack 0.48(2)
_refine_ls_extinction_method none
_refine_ls_goodness_of_fit_ref 1.050
_refine_ls_hydrogen_treatment constr
_refine_ls_matrix_type full
_refine_ls_number_parameters 89
_refine_ls_number_reflns 2645
_refine_ls_number_restraints 0
_refine_ls_restrained_S_all 1.050
_refine_ls_R_factor_all 0.0471
_refine_ls_R_factor_gt 0.0359
_refine_ls_shift/su_max 0.000
_refine_ls_shift/su_mean 0.000
_refine_ls_structure_factor_coef Fsqd
_refine_ls_weighting_details 'w=1/[\s^2^(Fo^2^)+(0.0291P)^2^+3.2821P] where P=(Fo^2^+2Fc^2^)/3'
_refine_ls_weighting_scheme calc
_refine_ls_wR_factor_gt 0.0773
_refine_ls_wR_factor_ref 0.0809
_reflns_Friedel_coverage 0.715
_reflns_Friedel_fraction_full 0.999
_reflns_Friedel_fraction_max 0.999
_reflns_number_gt 2259
_reflns_number_total 2645
_reflns_threshold_expression 'I > 2\s(I)'
_cod_data_source_file d5dt03046c2.cif
_cod_data_source_block tcb
_cod_depositor_comments 'Adding full bibliography for 7720152--7720155.cif.'
_cod_database_code 7720153
_shelxl_version_number 2014-3
_shelx_space_group_comment
;
The symmetry employed for this shelxl refinement is uniquely defined
by the following loop, which should always be used as a source of
symmetry information in preference to the above space-group names.
They are only intended as comments.
;
_shelx_estimated_absorpt_t_max 0.874
_shelx_estimated_absorpt_t_min 0.215
_olex2_refinement_description
;
1. Twinned data refinement
 Scales: 0.5205
 0.4795
2.a Aromatic/amide H refined with riding coordinates:
 N1(H1A), N2(H2A), C3(H3A), C4(H4A)
2.b Idealised Me refined as rotating group:
 C2(H2B,H2C,H2D)
;
_olex2_submission_special_instructions 'No special instructions were received'

loop_
_space_group_symop_operation_xyz
'x, y, z'
'-x, -y, z'
'-x+1/2, y+1/2, -z'
'x+1/2, -y+1/2, -z'

loop_
_atom_site_label
_atom_site_type_symbol
_atom_site_fract_x
_atom_site_fract_y
_atom_site_fract_z
_atom_site_U_iso_or_equiv
_atom_site_adp_type
_atom_site_occupancy
_atom_site_site_symmetry_order
_atom_site_calc_flag
_atom_site_refinement_flags_posn
_atom_site_refinement_flags_adp
_atom_site_refinement_flags_occupancy
_atom_site_disorder_assembly
_atom_site_disorder_group
Tc1 Tc 0.5000 0.5000 0.76631(14) 0.01403(19) Uani 1 2 d S T P . .
Br1 Br 0.70889(13) 0.54117(6) 0.52163(12) 0.0190(2) Uani 1 1 d . . . . .
Br2 Br 0.37316(9) 0.64421(4) 0.76837(14) 0.01930(19) Uani 1 1 d . . . . .
Br3 Br 0.29049(13) 0.45732(7) 1.00747(11) 0.0195(2) Uani 1 1 d . . . . .
N1 N 0.8965(8) 0.8492(4) 0.7240(13) 0.0242(17) Uani 1 1 d . . . . .
H1A H 0.9190 0.9022 0.7051 0.029 Uiso 1 1 calc R U . . .
N2 N 0.7633(8) 0.7357(4) 0.7635(14) 0.0244(15) Uani 1 1 d . . . . .
H2A H 0.6803 0.6995 0.7783 0.029 Uiso 1 1 calc R U . . .
C1 C 0.7416(9) 0.8171(4) 0.7441(14) 0.0173(14) Uani 1 1 d . . . . .
C2 C 0.5787(9) 0.8632(5) 0.7421(17) 0.0246(17) Uani 1 1 d . . . . .
H2B H 0.4844 0.8241 0.7610 0.037 Uiso 1 1 calc R U . . .
H2C H 0.5649 0.8912 0.6230 0.037 Uiso 1 1 calc R U . . .
H2D H 0.5787 0.9048 0.8411 0.037 Uiso 1 1 calc R U . . .
C3 C 1.0162(10) 0.7872(5) 0.7374(15) 0.0249(17) Uani 1 1 d . . . . .
H3A H 1.1362 0.7941 0.7330 0.030 Uiso 1 1 calc R U . . .
C4 C 0.9331(10) 0.7157(5) 0.7574(17) 0.0258(18) Uani 1 1 d . . . . .
H4A H 0.9815 0.6615 0.7659 0.031 Uiso 1 1 calc R U . . .

loop_
_atom_site_aniso_label
_atom_site_aniso_U_11
_atom_site_aniso_U_22
_atom_site_aniso_U_33
_atom_site_aniso_U_23
_atom_site_aniso_U_13
_atom_site_aniso_U_12
Tc1 0.0093(3) 0.0095(3) 0.0232(5) 0.000 0.000 0.0001(3)
Br1 0.0155(5) 0.0154(5) 0.0260(4) 0.0004(3) 0.0049(3) -0.0010(4)
Br2 0.0122(3) 0.0105(3) 0.0352(5) -0.0001(4) 0.0000(4) 0.0020(2)
Br3 0.0150(5) 0.0165(5) 0.0270(5) 0.0003(3) 0.0047(3) -0.0008(4)
N1 0.019(3) 0.010(3) 0.044(5) 0.002(4) 0.003(4) -0.002(2)
N2 0.015(3) 0.012(3) 0.046(5) 0.003(4) 0.001(4) -0.002(2)
C1 0.013(3) 0.014(3) 0.024(4) 0.000(4) 0.000(4) 0.000(2)
C2 0.016(3) 0.017(3) 0.041(5) 0.000(5) 0.005(4) 0.001(3)
C3 0.013(3) 0.020(3) 0.042(5) -0.003(5) -0.002(5) 0.002(3)
C4 0.021(4) 0.015(3) 0.041(5) -0.003(5) -0.010(5) 0.003(3)

loop_
_atom_type_symbol
_atom_type_description
_atom_type_scat_dispersion_real
_atom_type_scat_dispersion_imag
_atom_type_scat_source
C C 0.0033 0.0016 'International Tables Vol C Tables 4.2.6.8 and 6.1.1.4'
H H 0.0000 0.0000 'International Tables Vol C Tables 4.2.6.8 and 6.1.1.4'
N N 0.0061 0.0033 'International Tables Vol C Tables 4.2.6.8 and 6.1.1.4'
Br Br -0.2901 2.4595 'International Tables Vol C Tables 4.2.6.8 and 6.1.1.4'
Tc Tc -1.4390 0.7593 'International Tables Vol C Tables 4.2.6.8 and 6.1.1.4'

loop_
_geom_angle_atom_site_label_1
_geom_angle_atom_site_label_2
_geom_angle_atom_site_label_3
_geom_angle
_geom_angle_site_symmetry_1
_geom_angle_site_symmetry_3
_geom_angle_publ_flag
Br1 Tc1 Br1 89.85(6) 2_665 . ?
Br1 Tc1 Br2 91.23(4) 2_665 2_665 ?
Br1 Tc1 Br2 89.25(4) . 2_665 ?
Br1 Tc1 Br2 91.23(4) . . ?
Br1 Tc1 Br2 89.25(4) 2_665 . ?
Br2 Tc1 Br2 179.32(7) . 2_665 ?
Br3 Tc1 Br1 89.52(3) 2_665 . ?
Br3 Tc1 Br1 179.21(5) 2_665 2_665 ?
Br3 Tc1 Br1 89.52(3) . 2_665 ?
Br3 Tc1 Br1 179.21(5) . . ?
Br3 Tc1 Br2 90.29(4) 2_665 . ?
Br3 Tc1 Br2 90.29(4) . 2_665 ?
Br3 Tc1 Br2 89.23(4) . . ?
Br3 Tc1 Br2 89.23(4) 2_665 2_665 ?
Br3 Tc1 Br3 91.12(6) 2_665 . ?
C1 N1 H1A 125.1 . . ?
C1 N1 C3 109.9(6) . . ?
C3 N1 H1A 125.1 . . ?
C1 N2 H2A 124.7 . . ?
C1 N2 C4 110.6(6) . . ?
C4 N2 H2A 124.7 . . ?
N1 C1 C2 126.8(6) . . ?
N2 C1 N1 106.0(6) . . ?
N2 C1 C2 127.3(7) . . ?
C1 C2 H2B 109.5 . . ?
C1 C2 H2C 109.5 . . ?
C1 C2 H2D 109.5 . . ?
H2B C2 H2C 109.5 . . ?
H2B C2 H2D 109.5 . . ?
H2C C2 H2D 109.5 . . ?
N1 C3 H3A 126.4 . . ?
C4 C3 N1 107.3(7) . . ?
C4 C3 H3A 126.4 . . ?
N2 C4 H4A 126.9 . . ?
C3 C4 N2 106.2(7) . . ?
C3 C4 H4A 126.9 . . ?

loop_
_geom_bond_atom_site_label_1
_geom_bond_atom_site_label_2
_geom_bond_distance
_geom_bond_site_symmetry_2
_geom_bond_publ_flag
Tc1 Br1 2.5060(12) 2_665 ?
Tc1 Br1 2.5060(12) . ?
Tc1 Br2 2.5190(7) 2_665 ?
Tc1 Br2 2.5190(7) . ?
Tc1 Br3 2.4978(12) 2_665 ?
Tc1 Br3 2.4978(12) . ?
N1 H1A 0.8800 . ?
N1 C1 1.330(9) . ?
N1 C3 1.372(9) . ?
N2 H2A 0.8800 . ?
N2 C1 1.324(8) . ?
N2 C4 1.374(10) . ?
C1 C2 1.479(10) . ?
C2 H2B 0.9800 . ?
C2 H2C 0.9800 . ?
C2 H2D 0.9800 . ?
C3 H3A 0.9500 . ?
C3 C4 1.328(11) . ?
C4 H4A 0.9500 . ?

loop_
_geom_hbond_atom_site_label_D
_geom_hbond_atom_site_label_H
_geom_hbond_atom_site_label_A
_geom_hbond_distance_DH
_geom_hbond_distance_HA
_geom_hbond_distance_DA
_geom_hbond_angle_DHA
_geom_hbond_site_symmetry_A
N1 H1A Br1 0.88 2.95 3.653(7) 138.6 3_656
N1 H1A Br1 0.88 2.95 3.506(7) 122.6 4_566
N2 H2A Br2 0.88 2.57 3.400(6) 156.8 .
N2 H2A Br3 0.88 3.02 3.591(7) 124.1 2_665

loop_
_twin_individual_id
_twin_individual_mass_fraction_refined
1 0.5205
2 0.4795
